data_7231249
loop_
_publ_author_name
'Ridenour, J. August'
'Cahill, Christopher L.'

_publ_section_title
;
 Nine isomorphous lanthanide--uranyl f--f bimetallic materials with
 2-thiophenecarboxylic acid and terpyridine: structure and concomitant
 luminescent properties
;
_journal_issue 34
_journal_name_full CrystEngComm
_journal_page_first 4997
_journal_paper_doi 10.1039/C8CE00811F
_journal_volume 20
_journal_year 2018
_chemical_formula_sum 'C160 H108 N18 O44 Pr2 S14 U6'
_chemical_formula_weight 5145.48
_space_group_crystal_system triclinic
_space_group_IT_number 2
_space_group_name_Hall '-P 1'
_space_group_name_H-M_alt 'P -1'
_symmetry_space_group_name_Hall '-P 1'
_symmetry_space_group_name_H-M 'P -1'
_atom_sites_solution_hydrogens geom
_audit_creation_method SHELXL-2014/7
_audit_update_record
;
2018-07-17 deposited with the CCDC.
2018-07-27 downloaded from the CCDC.
;
_cell_angle_alpha 81.570(2)
_cell_angle_beta 88.9390(10)
_cell_angle_gamma 82.321(3)
_cell_formula_units_Z 1
_cell_length_a 10.24610(10)
_cell_length_b 14.3724(2)
_cell_length_c 29.2362(4)
_cell_measurement_reflns_used 9980
_cell_measurement_temperature 293(2)
_cell_measurement_theta_max 24.45
_cell_measurement_theta_min 2.36
_cell_volume 4220.64(10)
_computing_cell_refinement 'SAINT, Bruker-AXS'
_computing_data_collection 'APEX, Bruker-AXS'
_computing_data_reduction 'SAINT, Bruker-AXS'
_computing_molecular_graphics 'Crystal Maker (Palmer, 2009)'
_computing_publication_material WinGX
_computing_structure_refinement 'SHELXL-2014/7 (Sheldrick, 2014)'
_computing_structure_solution 'Superflip (Palatinus L., 2004)'
_diffrn_ambient_temperature 293(2)
_diffrn_measured_fraction_theta_full 1.000
_diffrn_measured_fraction_theta_max 0.998
_diffrn_measurement_device_type 'Bruker SMART APEXII'
_diffrn_measurement_method omega
_diffrn_radiation_probe x-ray
_diffrn_radiation_type MoK\a
_diffrn_radiation_wavelength 0.71073
_diffrn_reflns_av_R_equivalents 0.0628
_diffrn_reflns_av_unetI/netI 0.0404
_diffrn_reflns_Laue_measured_fraction_full 1.000
_diffrn_reflns_Laue_measured_fraction_max 0.998
_diffrn_reflns_limit_h_max 13
_diffrn_reflns_limit_h_min -13
_diffrn_reflns_limit_k_max 19
_diffrn_reflns_limit_k_min -19
_diffrn_reflns_limit_l_max 39
_diffrn_reflns_limit_l_min -39
_diffrn_reflns_number 162273
_diffrn_reflns_point_group_measured_fraction_full 1.000
_diffrn_reflns_point_group_measured_fraction_max 0.998
_diffrn_reflns_theta_full 25.500
_diffrn_reflns_theta_max 28.778
_diffrn_reflns_theta_min 1.513
_diffrn_source 'fine-focused sealed tube'
_diffrn_source_type Siemens
_exptl_absorpt_coefficient_mu 6.557
_exptl_absorpt_correction_T_max 0.7458
_exptl_absorpt_correction_T_min 0.5471
_exptl_absorpt_correction_type multi-scan
_exptl_absorpt_process_details 'SADABS, G. Sheldrick (1999)'
_exptl_crystal_colour Yellow-Orange
_exptl_crystal_density_diffrn 2.024
_exptl_crystal_description Block
_exptl_crystal_F_000 2440
_exptl_crystal_recrystallization_method Hydrothermal
_exptl_crystal_size_max 0.301
_exptl_crystal_size_mid 0.263
_exptl_crystal_size_min 0.202
_refine_diff_density_max 0.866
_refine_diff_density_min -1.042
_refine_diff_density_rms 0.110
_refine_ls_extinction_method none
_refine_ls_goodness_of_fit_ref 1.004
_refine_ls_hydrogen_treatment constr
_refine_ls_matrix_type full
_refine_ls_number_parameters 1278
_refine_ls_number_reflns 21945
_refine_ls_number_restraints 767
_refine_ls_restrained_S_all 0.991
_refine_ls_R_factor_all 0.0529
_refine_ls_R_factor_gt 0.0307
_refine_ls_shift/su_max 0.002
_refine_ls_shift/su_mean 0.000
_refine_ls_structure_factor_coef Fsqd
_refine_ls_weighting_details 'w=1/[\s^2^(Fo^2^)+(0.0184P)^2^+6.2522P] where P=(Fo^2^+2Fc^2^)/3'
_refine_ls_weighting_scheme calc
_refine_ls_wR_factor_gt 0.0558
_refine_ls_wR_factor_ref 0.0621
_reflns_Friedel_coverage 0.000
_reflns_number_gt 16657
_reflns_number_total 21945
_reflns_threshold_expression 'I > 2\s(I)'
_cod_data_source_file c8ce00811f2.cif
_cod_data_source_block compound1
_cod_depositor_comments 'Adding full bibliography for 7231249--7231258.cif.'
_cod_database_code 7231249
_shelx_space_group_comment
;
The symmetry employed for this shelxl refinement is uniquely defined
by the following loop, which should always be used as a source of
symmetry information in preference to the above space-group names.
They are only intended as comments.
;

loop_
_space_group_symop_operation_xyz
'x, y, z'
'-x, -y, -z'

loop_
_atom_site_label
_atom_site_type_symbol
_atom_site_fract_x
_atom_site_fract_y
_atom_site_fract_z
_atom_site_U_iso_or_equiv
_atom_site_adp_type
_atom_site_occupancy
_atom_site_site_symmetry_order
_atom_site_calc_flag
_atom_site_refinement_flags_posn
_atom_site_refinement_flags_adp
_atom_site_refinement_flags_occupancy
_atom_site_disorder_assembly
_atom_site_disorder_group
C1 C 0.5877(4) 0.5772(3) 0.38088(16) 0.0450(11) Uani 1 1 d . . . . .
H1 H 0.597577 0.634993 0.363067 0.054 Uiso 1 1 calc R U . . .
C2 C 0.5177(5) 0.5159(4) 0.36237(17) 0.0513(12) Uani 1 1 d . . . . .
H2 H 0.482775 0.531244 0.332679 0.062 Uiso 1 1 calc R U . . .
C3 C 0.5015(5) 0.4319(4) 0.38916(18) 0.0521(12) Uani 1 1 d . . . . .
H3 H 0.454357 0.389133 0.377891 0.063 Uiso 1 1 calc R U . . .
C4 C 0.5550(4) 0.4110(3) 0.43273(17) 0.0443(11) Uani 1 1 d . . . . .
H4 H 0.544234 0.354057 0.451180 0.053 Uiso 1 1 calc R U . . .
C5 C 0.6256(4) 0.4758(3) 0.44910(14) 0.0342(9) Uani 1 1 d . . . . .
C6 C 0.6848(4) 0.4574(3) 0.49581(14) 0.0315(8) Uani 1 1 d . . . . .
C7 C 0.6591(4) 0.3811(3) 0.52783(16) 0.0414(10) Uani 1 1 d . . . . .
H7 H 0.603101 0.339664 0.520357 0.050 Uiso 1 1 calc R U . . .
C8 C 0.7171(4) 0.3670(3) 0.57085(16) 0.0442(11) Uani 1 1 d . . . . .
H8 H 0.699897 0.316657 0.592930 0.053 Uiso 1 1 calc R U . . .
C9 C 0.8004(4) 0.4285(3) 0.58055(15) 0.0410(10) Uani 1 1 d . . . . .
H9 H 0.841556 0.419398 0.609246 0.049 Uiso 1 1 calc R U . . .
C10 C 0.8235(4) 0.5043(3) 0.54758(13) 0.0314(8) Uani 1 1 d . . . . .
C11 C 0.9149(4) 0.5707(3) 0.55646(14) 0.0341(9) Uani 1 1 d . . . . .
C12 C 0.9980(4) 0.5546(3) 0.59462(14) 0.0397(10) Uani 1 1 d . . . . .
H12 H 0.993988 0.501977 0.617037 0.048 Uiso 1 1 calc R U . . .
C13 C 1.0855(4) 0.6162(3) 0.59901(16) 0.0463(11) Uani 1 1 d . . . . .
H13 H 1.141996 0.605912 0.624308 0.056 Uiso 1 1 calc R U . . .
C14 C 1.0893(5) 0.6935(4) 0.56582(19) 0.0566(13) Uani 1 1 d . . . . .
H14 H 1.148227 0.736450 0.568302 0.068 Uiso 1 1 calc R U . . .
C15 C 1.0056(5) 0.7067(3) 0.52906(19) 0.0554(13) Uani 1 1 d . . . . .
H15 H 1.010144 0.758685 0.506297 0.066 Uiso 1 1 calc R U . . .
C21 C 0.7093(4) 0.7378(3) 0.29040(16) 0.0438(10) Uani 1 1 d . . . . .
H21 H 0.750881 0.711438 0.318207 0.053 Uiso 1 1 calc R U . . .
C22 C 0.7384(5) 0.6932(4) 0.25261(18) 0.0596(14) Uani 1 1 d . . . . .
H22 H 0.798367 0.638147 0.254519 0.072 Uiso 1 1 calc R U . . .
C23 C 0.6770(6) 0.7319(4) 0.2120(2) 0.0708(16) Uani 1 1 d . . . . .
H23 H 0.693803 0.703003 0.185694 0.085 Uiso 1 1 calc R U . . .
C24 C 0.5903(5) 0.8138(4) 0.21016(18) 0.0604(14) Uani 1 1 d . . . . .
H24 H 0.547592 0.840268 0.182597 0.072 Uiso 1 1 calc R U . . .
C25 C 0.5667(4) 0.8566(3) 0.24903(15) 0.0393(10) Uani 1 1 d . . . . .
C26 C 0.4825(4) 0.9486(3) 0.24823(15) 0.0383(10) Uani 1 1 d . . . . .
C27 C 0.4255(5) 0.9970(4) 0.20752(17) 0.0527(12) Uani 1 1 d . . . . .
H27 H 0.434875 0.969853 0.180474 0.063 Uiso 1 1 calc R U . . .
C28 C 0.3555(5) 1.0848(4) 0.20727(18) 0.0606(14) Uani 1 1 d . . . . .
H28 H 0.318322 1.118178 0.179915 0.073 Uiso 1 1 calc R U . . .
C29 C 0.3402(5) 1.1234(4) 0.24720(17) 0.0535(12) Uani 1 1 d . . . . .
H29 H 0.292999 1.183329 0.247295 0.064 Uiso 1 1 calc R U . . .
C30 C 0.3956(4) 1.0725(3) 0.28766(15) 0.0375(10) Uani 1 1 d . . . . .
C31 C 0.3783(4) 1.1102(3) 0.33193(16) 0.0388(10) Uani 1 1 d . . . . .
C32 C 0.2984(5) 1.1943(3) 0.33579(19) 0.0545(13) Uani 1 1 d . . . . .
H32 H 0.253694 1.228881 0.310059 0.065 Uiso 1 1 calc R U . . .
C33 C 0.2854(5) 1.2265(3) 0.37808(19) 0.0589(14) Uani 1 1 d . . . . .
H33 H 0.231324 1.282536 0.381163 0.071 Uiso 1 1 calc R U . . .
C34 C 0.3524(5) 1.1754(3) 0.41514(19) 0.0604(14) Uani 1 1 d . . . . .
H34 H 0.347199 1.196424 0.443810 0.073 Uiso 1 1 calc R U . . .
C35 C 0.4284(5) 1.0915(3) 0.40903(18) 0.0586(14) Uani 1 1 d . . . . .
H35 H 0.472007 1.055431 0.434618 0.070 Uiso 1 1 calc R U . . .
C36 C 0.1345(4) 0.6687(3) 0.29543(15) 0.0416(10) Uani 1 1 d . . . . .
C41 C -0.0298(5) 0.3692(3) 0.28034(16) 0.0437(11) Uani 1 1 d . . . . .
C46 C 0.4180(5) 0.4209(3) 0.22777(17) 0.0485(11) Uani 1 1 d . . . . .
C51 C 0.1467(5) 0.1442(4) 0.10068(19) 0.0596(13) Uani 1 1 d . . . . .
H51 H 0.149548 0.092851 0.084536 0.072 Uiso 1 1 calc R U . . .
C52 C 0.0538(5) 0.1536(5) 0.1348(2) 0.0742(17) Uani 1 1 d . . . . .
H52 H -0.005472 0.109716 0.141259 0.089 Uiso 1 1 calc R U . . .
C53 C 0.0500(6) 0.2278(6) 0.1588(2) 0.081(2) Uani 1 1 d . . . . .
H53 H -0.009422 0.233812 0.182984 0.098 Uiso 1 1 calc R U . . .
C54 C 0.1346(6) 0.2940(5) 0.1472(2) 0.0711(17) Uani 1 1 d . . . . .
H54 H 0.132276 0.345790 0.163016 0.085 Uiso 1 1 calc R U . . .
C55 C 0.2235(5) 0.2823(4) 0.11155(17) 0.0537(13) Uani 1 1 d . . . . .
C56 C 0.3117(6) 0.3535(4) 0.09528(18) 0.0576(14) Uani 1 1 d . . . . .
C57 C 0.2783(8) 0.4487(4) 0.1014(3) 0.092(2) Uani 1 1 d . . . . .
H57 H 0.200939 0.468743 0.116278 0.111 Uiso 1 1 calc R U . . .
C58 C 0.3643(10) 0.5114(5) 0.0844(3) 0.109(3) Uani 1 1 d . . . . .
H58 H 0.343377 0.575274 0.087296 0.131 Uiso 1 1 calc R U . . .
C59 C 0.4784(10) 0.4821(5) 0.0638(3) 0.098(2) Uani 1 1 d . . . . .
H59 H 0.536431 0.524816 0.052992 0.117 Uiso 1 1 calc R U . . .
C60 C 0.5074(7) 0.3864(4) 0.05902(19) 0.0665(16) Uani 1 1 d . . . . .
C61 C 0.6321(7) 0.3478(5) 0.0399(2) 0.0779(19) Uani 1 1 d . . . . .
C62 C 0.7403(11) 0.4001(7) 0.0340(3) 0.133(4) Uani 1 1 d . . . . .
H62 H 0.731955 0.462521 0.039902 0.159 Uiso 1 1 calc R U . . .
C63 C 0.8569(12) 0.3569(10) 0.0196(4) 0.163(5) Uani 1 1 d . . . . .
H63 H 0.928746 0.390500 0.015659 0.195 Uiso 1 1 calc R U . . .
C64 C 0.8711(9) 0.2667(9) 0.0107(3) 0.132(4) Uani 1 1 d . . . . .
H64 H 0.951969 0.236977 0.001966 0.159 Uiso 1 1 calc R U . . .
C65 C 0.7605(7) 0.2196(6) 0.0152(2) 0.092(2) Uani 1 1 d . . . . .
H65 H 0.767577 0.158335 0.007842 0.111 Uiso 1 1 calc R U . . .
C66 C 0.2617(5) 0.2486(4) -0.02920(17) 0.0554(13) Uani 1 1 d . . . . .
C71 C 0.6363(5) 0.0712(3) 0.11304(17) 0.0515(12) Uani 1 1 d . . . . .
C76 C 0.5998(5) 0.0784(3) -0.06159(15) 0.0421(10) Uani 1 1 d . . . . .
C42 C -0.1311(5) 0.3062(3) 0.29129(16) 0.0476(11) Uani 1 1 d . . . . .
S3 S -0.09412(19) 0.18674(11) 0.29437(8) 0.0924(6) Uani 1 1 d . . . . .
C45 C -0.2513(8) 0.1725(5) 0.3100(3) 0.108(3) Uani 1 1 d . . . . .
H45 H -0.280515 0.113456 0.316893 0.130 Uiso 1 1 calc R U . . .
C44 C -0.3285(7) 0.2540(5) 0.3115(3) 0.090(2) Uani 1 1 d . . . . .
H44 H -0.417891 0.258162 0.318325 0.107 Uiso 1 1 calc R U . . .
C43 C -0.2615(5) 0.3316(4) 0.30187(17) 0.0563(13) Uani 1 1 d . . . . .
H43 H -0.299851 0.393814 0.302420 0.068 Uiso 1 1 calc R U . . .
C67 C 0.1745(5) 0.2928(4) -0.06851(17) 0.0551(13) Uani 1 1 d . . . . .
S5 S 0.2014(2) 0.39858(13) -0.09743(7) 0.0994(6) Uani 1 1 d . . . . .
C70 C 0.0779(7) 0.4011(5) -0.1337(2) 0.095(2) Uani 1 1 d . . . . .
H70 H 0.055618 0.450311 -0.157785 0.114 Uiso 1 1 calc R U . . .
C69 C 0.0147(7) 0.3266(6) -0.1250(2) 0.091(2) Uani 1 1 d . . . . .
H69 H -0.057420 0.319030 -0.142313 0.110 Uiso 1 1 calc R U . . .
C68 C 0.0665(5) 0.2569(4) -0.08621(18) 0.0605(14) Uani 1 1 d . . . . .
H68 H 0.034960 0.200084 -0.075200 0.073 Uiso 1 1 calc R U . . .
N1 N 0.6420(3) 0.5581(2) 0.42286(11) 0.0348(8) Uani 1 1 d . . . . .
N2 N 0.7654(3) 0.5190(2) 0.50553(11) 0.0303(7) Uani 1 1 d . . . . .
N3 N 0.9173(3) 0.6482(2) 0.52430(12) 0.0398(8) Uani 1 1 d . . . . .
N4 N 0.6240(3) 0.8174(2) 0.28963(12) 0.0378(8) Uani 1 1 d . . . . .
N5 N 0.4667(3) 0.9864(2) 0.28796(11) 0.0330(7) Uani 1 1 d . . . . .
N6 N 0.4430(4) 1.0592(2) 0.36857(13) 0.0429(9) Uani 1 1 d . . . . .
N7 N 0.2334(4) 0.2061(3) 0.08967(13) 0.0486(9) Uani 1 1 d . . . . .
N8 N 0.4219(4) 0.3240(3) 0.07358(13) 0.0516(10) Uani 1 1 d . . . . .
N9 N 0.6443(5) 0.2592(4) 0.02965(15) 0.0666(12) Uani 1 1 d . . . . .
O1 O 0.9102(3) 0.6459(2) 0.42452(11) 0.0454(7) Uani 1 1 d . . . . .
O2 O 0.6190(3) 0.71295(19) 0.48624(10) 0.0387(7) Uani 1 1 d . . . . .
O3 O 0.8178(3) 0.83560(19) 0.46412(10) 0.0419(7) Uani 1 1 d . . . . .
O4 O 0.6383(3) 0.9319(2) 0.43784(11) 0.0528(8) Uani 1 1 d . . . . .
O5 O 0.6882(3) 0.76203(19) 0.39052(10) 0.0423(7) Uani 1 1 d . . . . .
O6 O 0.7208(3) 0.9513(2) 0.34431(11) 0.0482(8) Uani 1 1 d . . . . .
O7 O 0.4332(3) 0.8480(2) 0.37819(11) 0.0513(8) Uani 1 1 d . . . . .
O8 O 0.2325(3) 0.4384(2) 0.32417(10) 0.0483(8) Uani 1 1 d . . . . .
O9 O 0.1214(4) 0.5320(2) 0.21159(11) 0.0620(9) Uani 1 1 d . . . . .
O10 O 0.2397(3) 0.6408(2) 0.27573(12) 0.0567(9) Uani 1 1 d . . . . .
O11 O 0.0468(3) 0.6147(2) 0.30417(12) 0.0520(8) Uani 1 1 d . . . . .
O12 O -0.0521(3) 0.4538(2) 0.28688(12) 0.0517(8) Uani 1 1 d . . . . .
O13 O 0.0817(3) 0.3365(2) 0.26496(12) 0.0542(8) Uani 1 1 d . . . . .
O14 O 0.3284(3) 0.3680(2) 0.23408(12) 0.0551(9) Uani 1 1 d . . . . .
O15 O 0.4035(3) 0.4998(2) 0.24311(13) 0.0584(9) Uani 1 1 d . . . . .
O16 O 0.3520(3) 0.2944(2) -0.01869(11) 0.0565(9) Uani 1 1 d . . . . .
O17 O 0.2466(4) 0.1671(3) -0.00842(13) 0.0704(11) Uani 1 1 d . . . . .
O18 O 0.5434(3) 0.1312(2) 0.12269(11) 0.0549(9) Uani 1 1 d . . . . .
O19 O 0.6525(4) 0.0482(3) 0.07336(12) 0.0706(11) Uani 1 1 d . . . . .
O20 O 0.5441(4) 0.1059(2) -0.02712(10) 0.0567(9) Uani 1 1 d . . . . .
O21 O 0.3726(4) 0.0059(2) 0.06791(12) 0.0624(10) Uani 1 1 d . . . . .
Pr1 Pr 0.44838(3) 0.15643(2) 0.04110(2) 0.04044(6) Uani 1 1 d . . . . .
U1 U 0.76244(2) 0.68380(2) 0.45273(2) 0.02843(4) Uani 1 1 d . . . . .
U2 U 0.58177(2) 0.89476(2) 0.36319(2) 0.03316(4) Uani 1 1 d . . . . .
U3 U 0.17605(2) 0.48591(2) 0.26793(2) 0.03644(4) Uani 1 1 d . . . . .
C77A C 0.634(4) 0.1547(15) -0.0985(9) 0.046(4) Uani 0.656(6) 1 d D U P A 1
C78A C 0.576(3) 0.2449(15) -0.1071(11) 0.063(5) Uani 0.656(6) 1 d D U P A 1
H78A H 0.512614 0.271065 -0.087750 0.075 Uiso 0.656(6) 1 calc R U P A 1
C79A C 0.6187(16) 0.2960(13) -0.1478(6) 0.067(3) Uani 0.656(6) 1 d D U P A 1
H79A H 0.586110 0.358757 -0.158728 0.081 Uiso 0.656(6) 1 calc R U P A 1
C80A C 0.7129(19) 0.2434(9) -0.1693(6) 0.068(4) Uani 0.656(6) 1 d D U P A 1
H80A H 0.754346 0.265575 -0.196472 0.081 Uiso 0.656(6) 1 calc R U P A 1
S7A S 0.7468(6) 0.1300(4) -0.1400(2) 0.0670(14) Uani 0.656(6) 1 d D U P A 1
C77B C 0.633(7) 0.148(2) -0.1014(17) 0.037(5) Uani 0.344(6) 1 d D U P A 2
C78B C 0.717(4) 0.131(2) -0.1363(12) 0.042(5) Uani 0.344(6) 1 d D U P A 2
H78B H 0.758792 0.071027 -0.139574 0.051 Uiso 0.344(6) 1 calc R U P A 2
C79B C 0.735(4) 0.2120(16) -0.1670(12) 0.059(5) Uani 0.344(6) 1 d D U P A 2
H79B H 0.795350 0.212958 -0.191332 0.071 Uiso 0.344(6) 1 calc R U P A 2
C80B C 0.656(3) 0.2885(18) -0.1570(10) 0.055(5) Uani 0.344(6) 1 d D U P A 2
H80B H 0.652026 0.348638 -0.174114 0.066 Uiso 0.344(6) 1 calc R U P A 2
S7B S 0.5600(16) 0.2620(7) -0.1084(6) 0.060(2) Uani 0.344(6) 1 d D U P A 2
C72 C 0.7320(5) 0.0250(4) 0.14995(17) 0.0540(12) Uani 1 1 d D . . . .
C73A C 0.747(4) 0.039(2) 0.1952(9) 0.045(5) Uani 0.365(6) 1 d D . P B 1
H73A H 0.698861 0.085775 0.210140 0.054 Uiso 0.365(6) 1 calc R U P B 1
C74A C 0.863(3) -0.0395(16) 0.2169(7) 0.052(5) Uani 0.365(6) 1 d D . P B 1
H74A H 0.896913 -0.045226 0.246539 0.063 Uiso 0.365(6) 1 calc R U P B 1
C75A C 0.901(3) -0.0949(17) 0.1860(8) 0.062(6) Uani 0.365(6) 1 d D . P B 1
H75A H 0.958844 -0.150871 0.193089 0.075 Uiso 0.365(6) 1 calc R U P B 1
S6A S 0.8483(18) -0.0626(13) 0.1405(5) 0.092(4) Uani 0.365(6) 1 d D . P B 1
C73B C 0.826(3) -0.053(2) 0.1488(8) 0.067(4) Uani 0.635(6) 1 d D U P B 2
H73B H 0.843028 -0.088881 0.124767 0.080 Uiso 0.635(6) 1 calc R U P B 2
C74B C 0.897(2) -0.0681(11) 0.1966(6) 0.083(5) Uani 0.635(6) 1 d D U P B 2
H74B H 0.970061 -0.113051 0.204854 0.099 Uiso 0.635(6) 1 calc R U P B 2
C75B C 0.842(2) -0.0099(11) 0.2235(6) 0.072(4) Uani 0.635(6) 1 d D U P B 2
H75B H 0.867002 -0.012929 0.254085 0.087 Uiso 0.635(6) 1 calc R U P B 2
S6B S 0.7351(7) 0.0615(4) 0.20179(15) 0.0647(13) Uani 0.635(6) 1 d D U P B 2
C47 C 0.5358(4) 0.3934(3) 0.20205(17) 0.0471(11) Uani 1 1 d D U . . .
C48A C 0.5685(18) 0.3151(10) 0.1822(7) 0.061(3) Uani 0.732(6) 1 d D U P C 1
H48A H 0.514413 0.267713 0.183446 0.074 Uiso 0.732(6) 1 calc R U P C 1
C49A C 0.689(2) 0.3101(19) 0.1598(14) 0.068(4) Uani 0.732(6) 1 d D U P C 1
H49A H 0.725377 0.258698 0.145640 0.082 Uiso 0.732(6) 1 calc R U P C 1
C50A C 0.7484(13) 0.3883(11) 0.1609(6) 0.063(3) Uani 0.732(6) 1 d D U P C 1
H50A H 0.828600 0.398432 0.146950 0.076 Uiso 0.732(6) 1 calc R U P C 1
S4A S 0.6549(3) 0.4668(2) 0.19171(18) 0.0668(9) Uani 0.732(6) 1 d D U P C 1
C48B C 0.637(3) 0.442(2) 0.1925(15) 0.056(6) Uani 0.268(6) 1 d D U P C 2
H48B H 0.638880 0.503143 0.198579 0.068 Uiso 0.268(6) 1 calc R U P C 2
C49B C 0.739(4) 0.389(3) 0.1724(18) 0.072(7) Uani 0.268(6) 1 d D U P C 2
H49B H 0.822522 0.407367 0.167270 0.086 Uiso 0.268(6) 1 calc R U P C 2
C50B C 0.705(5) 0.307(5) 0.161(4) 0.061(7) Uani 0.268(6) 1 d D U P C 2
H50B H 0.756945 0.266303 0.144078 0.073 Uiso 0.268(6) 1 calc R U P C 2
S4B S 0.5472(12) 0.2900(7) 0.1821(5) 0.055(2) Uani 0.268(6) 1 d D U P C 2
C37 C 0.1140(4) 0.7644(3) 0.30792(15) 0.0391(9) Uani 1 1 d D U . . .
C38A C 0.0131(16) 0.7997(14) 0.3350(9) 0.054(4) Uani 0.779(6) 1 d D U P D 1
H38A H -0.052438 0.766128 0.348671 0.064 Uiso 0.779(6) 1 calc R U P D 1
C39A C 0.0257(13) 0.8977(9) 0.3386(8) 0.061(3) Uani 0.779(6) 1 d D U P D 1
H39A H -0.030851 0.934902 0.355970 0.073 Uiso 0.779(6) 1 calc R U P D 1
C40A C 0.1297(8) 0.9298(6) 0.3138(4) 0.066(3) Uani 0.779(6) 1 d D U P D 1
H40A H 0.149623 0.991608 0.311202 0.080 Uiso 0.779(6) 1 calc R U P D 1
S2A S 0.2167(2) 0.84325(17) 0.28875(10) 0.0705(9) Uani 0.779(6) 1 d D U P D 1
C38B C 0.225(2) 0.8137(15) 0.3094(9) 0.042(5) Uani 0.221(6) 1 d D U P D 2
H38B H 0.312306 0.793309 0.302996 0.050 Uiso 0.221(6) 1 calc R U P D 2
C39B C 0.167(3) 0.9053(17) 0.3236(15) 0.061(6) Uani 0.221(6) 1 d D U P D 2
H39B H 0.217942 0.954188 0.324346 0.074 Uiso 0.221(6) 1 calc R U P D 2
C40B C 0.038(4) 0.915(3) 0.335(3) 0.055(7) Uani 0.221(6) 1 d D U P D 2
H40B H -0.011099 0.969393 0.343128 0.067 Uiso 0.221(6) 1 calc R U P D 2
S2B S -0.0165(17) 0.8110(14) 0.3336(10) 0.057(3) Uani 0.221(6) 1 d D U P D 2
C16 C 0.7396(4) 0.9117(3) 0.46260(15) 0.0391(10) Uani 1 1 d . . . . .
C17 C 0.7690(5) 0.9802(3) 0.49252(18) 0.0530(12) Uani 1 1 d . . . . .
C18A C 0.868(3) 0.9632(17) 0.5247(9) 0.093(6) Uani 0.833(7) 1 d D U P E 1
H18A H 0.928248 0.908460 0.529264 0.112 Uiso 0.833(7) 1 calc R U P E 1
C19A C 0.8646(10) 1.0428(9) 0.5509(4) 0.099(3) Uani 0.833(7) 1 d D U P E 1
H19A H 0.922362 1.045256 0.574727 0.119 Uiso 0.833(7) 1 calc R U P E 1
C20A C 0.7686(12) 1.1104(8) 0.5361(4) 0.102(3) Uani 0.833(7) 1 d D U P E 1
H20A H 0.754341 1.167883 0.547631 0.122 Uiso 0.833(7) 1 calc R U P E 1
S1A S 0.6735(3) 1.08405(16) 0.49425(10) 0.0910(10) Uani 0.833(7) 1 d D U P E 1
C18B C 0.719(3) 1.088(3) 0.4800(11) 0.043(8) Uiso 0.167(7) 1 d D U P E 2
H18B H 0.700210 1.124200 0.451205 0.052 Uiso 0.167(7) 1 calc R U P E 2
C19B C 0.710(4) 1.118(3) 0.5262(14) 0.089(10) Uiso 0.167(7) 1 d D U P E 2
H19B H 0.645905 1.162635 0.536313 0.107 Uiso 0.167(7) 1 calc R U P E 2
C20B C 0.812(6) 1.070(3) 0.5506(17) 0.096(11) Uiso 0.167(7) 1 d D U P E 2
H20B H 0.846406 1.091178 0.575846 0.116 Uiso 0.167(7) 1 calc R U P E 2
S1B S 0.876(3) 0.967(2) 0.5321(14) 0.091(7) Uani 0.167(7) 1 d D U P E 2
OW1 O 0.8840(10) -0.0181(6) 0.0225(4) 0.264(6) Uani 1 1 d . . . . .

loop_
_atom_site_aniso_label
_atom_site_aniso_U_11
_atom_site_aniso_U_22
_atom_site_aniso_U_33
_atom_site_aniso_U_23
_atom_site_aniso_U_13
_atom_site_aniso_U_12
C1 0.047(3) 0.047(3) 0.042(3) -0.005(2) -0.005(2) -0.011(2)
C2 0.049(3) 0.064(3) 0.044(3) -0.016(2) -0.010(2) -0.010(2)
C3 0.044(3) 0.053(3) 0.065(3) -0.020(3) -0.007(2) -0.015(2)
C4 0.041(2) 0.036(2) 0.058(3) -0.007(2) -0.005(2) -0.0140(19)
C5 0.0270(19) 0.033(2) 0.043(2) -0.0092(18) 0.0010(17) -0.0020(16)
C6 0.0257(19) 0.028(2) 0.040(2) -0.0033(17) 0.0025(17) -0.0012(15)
C7 0.039(2) 0.033(2) 0.052(3) -0.003(2) 0.002(2) -0.0035(18)
C8 0.044(3) 0.035(2) 0.048(3) 0.008(2) 0.010(2) -0.002(2)
C9 0.042(2) 0.039(2) 0.037(2) 0.0041(19) 0.0035(19) 0.0023(19)
C10 0.029(2) 0.030(2) 0.033(2) -0.0002(16) -0.0034(16) 0.0007(16)
C11 0.034(2) 0.033(2) 0.033(2) -0.0035(17) -0.0026(17) 0.0032(17)
C12 0.040(2) 0.045(3) 0.031(2) -0.0067(19) -0.0047(18) 0.006(2)
C13 0.040(2) 0.058(3) 0.043(3) -0.016(2) -0.014(2) 0.001(2)
C14 0.045(3) 0.057(3) 0.071(4) -0.013(3) -0.019(3) -0.014(2)
C15 0.050(3) 0.047(3) 0.069(3) 0.006(2) -0.021(3) -0.017(2)
C21 0.049(3) 0.042(3) 0.040(3) -0.007(2) -0.002(2) -0.004(2)
C22 0.069(3) 0.050(3) 0.058(3) -0.018(3) -0.002(3) 0.011(3)
C23 0.090(4) 0.069(4) 0.055(3) -0.029(3) -0.011(3) 0.009(3)
C24 0.071(4) 0.064(3) 0.044(3) -0.014(3) -0.011(3) 0.007(3)
C25 0.039(2) 0.041(2) 0.038(2) -0.0041(19) -0.0039(19) -0.0069(19)
C26 0.035(2) 0.040(2) 0.038(2) 0.0042(19) -0.0037(18) -0.0103(18)
C27 0.057(3) 0.060(3) 0.041(3) -0.005(2) -0.006(2) -0.007(3)
C28 0.060(3) 0.065(3) 0.046(3) 0.012(3) -0.015(2) 0.009(3)
C29 0.053(3) 0.052(3) 0.048(3) 0.008(2) -0.009(2) 0.004(2)
C30 0.029(2) 0.033(2) 0.046(3) 0.0050(19) -0.0063(18) -0.0030(17)
C31 0.033(2) 0.030(2) 0.051(3) 0.0033(19) 0.0006(19) -0.0043(17)
C32 0.055(3) 0.035(3) 0.064(3) 0.008(2) -0.001(3) 0.012(2)
C33 0.062(3) 0.034(3) 0.072(4) 0.000(2) 0.010(3) 0.014(2)
C34 0.078(4) 0.041(3) 0.056(3) -0.007(2) 0.010(3) 0.015(3)
C35 0.075(4) 0.047(3) 0.045(3) -0.002(2) 0.000(3) 0.017(3)
C36 0.048(3) 0.036(2) 0.038(2) 0.0035(19) 0.002(2) -0.006(2)
C41 0.045(3) 0.040(3) 0.046(3) -0.003(2) -0.013(2) -0.011(2)
C46 0.043(3) 0.046(3) 0.055(3) -0.002(2) 0.004(2) -0.007(2)
C51 0.055(3) 0.058(3) 0.063(3) -0.006(3) 0.004(3) -0.003(3)
C52 0.048(3) 0.090(5) 0.081(4) -0.003(4) 0.013(3) -0.005(3)
C53 0.057(4) 0.115(6) 0.062(4) -0.010(4) 0.014(3) 0.023(4)
C54 0.067(4) 0.081(4) 0.059(4) -0.025(3) -0.003(3) 0.027(3)
C55 0.060(3) 0.054(3) 0.040(3) -0.009(2) -0.010(2) 0.019(2)
C56 0.082(4) 0.043(3) 0.047(3) -0.014(2) -0.013(3) 0.004(3)
C57 0.128(6) 0.050(4) 0.100(5) -0.030(4) -0.016(5) 0.006(4)
C58 0.171(9) 0.042(4) 0.118(7) -0.021(4) -0.029(6) -0.011(5)
C59 0.152(8) 0.061(4) 0.086(5) -0.005(4) -0.027(5) -0.036(5)
C60 0.103(5) 0.051(3) 0.049(3) -0.001(3) -0.018(3) -0.028(3)
C61 0.102(5) 0.094(5) 0.046(3) -0.001(3) 0.001(3) -0.055(4)
C62 0.163(9) 0.154(8) 0.110(7) -0.041(6) 0.027(6) -0.108(8)
C63 0.155(10) 0.236(14) 0.135(9) -0.066(9) 0.059(8) -0.131(11)
C64 0.099(6) 0.208(11) 0.114(7) -0.055(7) 0.045(5) -0.079(7)
C65 0.076(4) 0.139(7) 0.072(4) -0.024(4) 0.025(4) -0.044(4)
C66 0.054(3) 0.072(4) 0.041(3) -0.012(3) -0.001(2) -0.007(3)
C71 0.061(3) 0.046(3) 0.045(3) -0.003(2) 0.000(2) -0.005(2)
C76 0.054(3) 0.042(3) 0.032(2) -0.0077(19) 0.002(2) -0.010(2)
C42 0.059(3) 0.042(3) 0.046(3) -0.009(2) -0.003(2) -0.020(2)
S3 0.1054(14) 0.0445(8) 0.1297(16) -0.0103(9) 0.0115(12) -0.0224(9)
C45 0.126(6) 0.075(5) 0.135(7) -0.008(5) 0.032(5) -0.069(5)
C44 0.078(4) 0.096(5) 0.108(6) -0.029(4) 0.026(4) -0.047(4)
C43 0.052(3) 0.066(3) 0.059(3) -0.017(3) 0.004(2) -0.030(3)
C67 0.052(3) 0.063(3) 0.049(3) -0.014(2) -0.008(2) 0.002(2)
S5 0.1187(15) 0.0785(12) 0.0957(14) 0.0087(10) -0.0500(12) -0.0104(11)
C70 0.100(5) 0.086(5) 0.094(5) -0.004(4) -0.052(4) -0.003(4)
C69 0.076(4) 0.109(6) 0.093(5) -0.023(4) -0.035(4) -0.012(4)
C68 0.068(3) 0.062(3) 0.051(3) -0.015(3) -0.017(3) -0.001(3)
N1 0.0345(18) 0.0360(19) 0.0345(19) -0.0054(15) -0.0030(15) -0.0058(15)
N2 0.0273(16) 0.0292(17) 0.0333(18) -0.0026(14) 0.0002(14) -0.0020(13)
N3 0.0353(19) 0.0380(19) 0.045(2) 0.0017(16) -0.0095(16) -0.0090(15)
N4 0.042(2) 0.0325(18) 0.039(2) -0.0048(15) -0.0001(16) -0.0052(15)
N5 0.0294(17) 0.0341(18) 0.0342(19) 0.0009(15) -0.0033(14) -0.0055(14)
N6 0.050(2) 0.0309(19) 0.043(2) -0.0003(16) 0.0002(17) 0.0057(16)
N7 0.053(2) 0.046(2) 0.044(2) -0.0057(18) 0.0017(19) -0.0003(19)
N8 0.071(3) 0.044(2) 0.040(2) -0.0039(18) -0.007(2) -0.011(2)
N9 0.068(3) 0.085(4) 0.051(3) -0.009(2) 0.003(2) -0.029(3)
O1 0.0443(17) 0.0381(16) 0.0502(19) -0.0014(14) 0.0082(14) 0.0011(13)
O2 0.0358(15) 0.0375(16) 0.0439(17) -0.0085(13) 0.0005(13) -0.0059(12)
O3 0.0433(17) 0.0310(15) 0.0517(19) -0.0069(13) -0.0102(14) -0.0040(13)
O4 0.064(2) 0.0410(18) 0.052(2) -0.0139(15) -0.0162(17) 0.0107(16)
O5 0.0616(19) 0.0280(15) 0.0349(16) -0.0037(12) -0.0128(14) 0.0036(13)
O6 0.0400(17) 0.0372(17) 0.066(2) -0.0033(15) -0.0019(15) -0.0049(13)
O7 0.0487(19) 0.0517(19) 0.052(2) 0.0005(15) 0.0040(15) -0.0091(15)
O8 0.0534(19) 0.0468(18) 0.0422(18) 0.0037(14) -0.0108(15) -0.0077(15)
O9 0.072(2) 0.063(2) 0.045(2) 0.0076(17) -0.0116(17) -0.0035(19)
O10 0.058(2) 0.0406(18) 0.074(2) -0.0112(17) 0.0205(18) -0.0137(16)
O11 0.0520(19) 0.0358(17) 0.069(2) -0.0036(15) 0.0120(17) -0.0156(15)
O12 0.0455(18) 0.0372(18) 0.075(2) -0.0095(16) 0.0018(16) -0.0130(14)
O13 0.0475(19) 0.0429(18) 0.074(2) -0.0130(17) -0.0003(17) -0.0090(15)
O14 0.0509(19) 0.0464(19) 0.071(2) -0.0153(17) 0.0116(17) -0.0119(16)
O15 0.050(2) 0.049(2) 0.080(3) -0.0209(18) 0.0176(18) -0.0103(16)
O16 0.065(2) 0.060(2) 0.0446(19) -0.0015(16) -0.0145(17) -0.0125(18)
O17 0.082(3) 0.077(3) 0.052(2) 0.004(2) -0.009(2) -0.026(2)
O18 0.070(2) 0.052(2) 0.0385(18) -0.0067(15) -0.0055(16) 0.0087(17)
O19 0.078(3) 0.082(3) 0.047(2) -0.0182(19) -0.0022(19) 0.018(2)
O20 0.081(2) 0.057(2) 0.0319(17) -0.0046(15) 0.0130(17) -0.0115(18)
O21 0.084(3) 0.0375(19) 0.065(2) -0.0071(17) 0.021(2) -0.0087(18)
Pr1 0.05197(15) 0.03850(13) 0.02993(12) -0.00230(10) 0.00218(11) -0.00588(11)
U1 0.02850(7) 0.02485(7) 0.03064(8) -0.00120(6) -0.00193(6) -0.00159(5)
U2 0.03540(8) 0.02593(8) 0.03548(8) 0.00081(6) -0.00325(6) 0.00037(6)
U3 0.03876(9) 0.03324(8) 0.03544(9) 0.00201(6) -0.00405(7) -0.00505(7)
C77A 0.069(7) 0.048(6) 0.025(5) -0.007(5) 0.002(5) -0.022(6)
C78A 0.091(10) 0.052(8) 0.045(7) 0.001(7) 0.007(6) -0.021(7)
C79A 0.084(10) 0.060(6) 0.056(7) 0.013(5) -0.005(5) -0.025(6)
C80A 0.097(10) 0.065(9) 0.043(6) 0.009(7) 0.008(6) -0.038(7)
S7A 0.081(3) 0.073(2) 0.0542(19) -0.0163(15) 0.0283(18) -0.0320(18)
C77B 0.048(8) 0.032(7) 0.033(8) -0.007(6) -0.001(6) -0.017(6)
C78B 0.053(12) 0.038(8) 0.036(9) 0.004(7) 0.007(7) -0.017(7)
C79B 0.080(12) 0.048(10) 0.046(9) 0.010(8) 0.011(8) -0.018(9)
C80B 0.074(13) 0.039(8) 0.054(12) 0.007(8) 0.012(9) -0.032(8)
S7B 0.090(5) 0.030(3) 0.059(4) -0.001(3) 0.005(4) -0.013(3)
C72 0.049(3) 0.057(3) 0.053(3) 0.003(2) -0.003(2) -0.004(2)
C73A 0.046(10) 0.028(9) 0.060(8) -0.007(7) 0.008(8) -0.001(7)
C74A 0.053(11) 0.041(12) 0.059(11) -0.004(8) -0.006(9) 0.005(9)
C75A 0.060(11) 0.043(10) 0.080(13) -0.015(9) -0.009(9) 0.015(8)
S6A 0.085(6) 0.090(5) 0.092(7) -0.021(4) 0.005(5) 0.030(4)
C73B 0.073(11) 0.071(10) 0.052(7) -0.010(6) 0.004(7) 0.011(6)
C74B 0.073(9) 0.077(12) 0.089(9) -0.013(8) -0.025(8) 0.028(8)
C75B 0.084(10) 0.065(10) 0.067(7) -0.011(6) -0.018(6) -0.002(7)
S6B 0.067(2) 0.075(3) 0.0505(18) -0.0033(15) -0.0119(15) -0.009(2)
C47 0.043(2) 0.043(3) 0.053(3) -0.004(2) 0.001(2) 0.000(2)
C48A 0.064(6) 0.047(7) 0.075(7) -0.015(5) 0.009(5) -0.009(5)
C49A 0.069(8) 0.064(6) 0.069(7) -0.017(6) 0.015(8) 0.004(6)
C50A 0.055(5) 0.055(5) 0.073(9) -0.004(5) 0.029(4) 0.008(4)
S4A 0.0563(15) 0.0529(16) 0.0921(19) -0.0113(14) 0.0199(13) -0.0124(10)
C48B 0.057(9) 0.052(11) 0.062(13) -0.012(11) 0.002(9) -0.010(7)
C49B 0.065(10) 0.073(12) 0.073(16) -0.002(11) 0.023(10) -0.006(9)
C50B 0.044(11) 0.059(11) 0.071(15) 0.000(11) 0.022(11) 0.012(9)
S4B 0.062(5) 0.049(5) 0.054(4) -0.016(3) 0.009(3) 0.001(3)
C37 0.039(2) 0.039(2) 0.039(2) -0.0017(18) -0.0024(18) -0.0096(18)
C38A 0.053(8) 0.045(6) 0.062(6) -0.009(5) 0.009(6) -0.006(5)
C39A 0.043(4) 0.066(6) 0.083(7) -0.040(6) -0.002(4) -0.006(4)
C40A 0.039(4) 0.048(4) 0.118(7) -0.029(5) -0.009(4) -0.009(3)
S2A 0.0623(12) 0.0567(15) 0.102(2) -0.0265(13) 0.0311(13) -0.0310(11)
C38B 0.056(9) 0.026(9) 0.047(12) 0.001(8) 0.016(9) -0.023(7)
C39B 0.039(11) 0.042(10) 0.112(15) -0.030(11) -0.011(11) -0.013(8)
C40B 0.047(11) 0.044(11) 0.077(15) -0.018(11) -0.011(11) -0.001(9)
S2B 0.047(6) 0.046(5) 0.076(6) -0.009(5) 0.014(5) 0.000(4)
C16 0.048(3) 0.035(2) 0.037(2) -0.0073(19) 0.007(2) -0.012(2)
C17 0.067(3) 0.047(3) 0.052(3) -0.017(2) 0.008(3) -0.023(2)
C18A 0.102(11) 0.104(8) 0.094(11) -0.063(8) -0.009(7) -0.031(7)
C19A 0.098(7) 0.129(7) 0.095(6) -0.074(6) -0.004(5) -0.042(5)
C20A 0.120(8) 0.091(6) 0.118(7) -0.072(6) 0.020(6) -0.043(5)
S1A 0.125(2) 0.0552(13) 0.102(2) -0.0431(13) 0.0188(16) -0.0094(13)
S1B 0.082(11) 0.101(12) 0.097(14) -0.021(12) -0.015(9) -0.031(9)
OW1 0.243(10) 0.192(8) 0.410(15) -0.169(10) 0.142(10) -0.102(7)

loop_
_atom_type_symbol
_atom_type_description
_atom_type_scat_dispersion_real
_atom_type_scat_dispersion_imag
_atom_type_scat_source
C C 0.0033 0.0016 'International Tables Vol C Tables 4.2.6.8 and 6.1.1.4'
H H 0.0000 0.0000 'International Tables Vol C Tables 4.2.6.8 and 6.1.1.4'
N N 0.0061 0.0033 'International Tables Vol C Tables 4.2.6.8 and 6.1.1.4'
O O 0.0106 0.0060 'International Tables Vol C Tables 4.2.6.8 and 6.1.1.4'
S S 0.1246 0.1234 'International Tables Vol C Tables 4.2.6.8 and 6.1.1.4'
Pr Pr -0.2180 2.8214 'International Tables Vol C Tables 4.2.6.8 and 6.1.1.4'
U U -9.6767 9.6646 'International Tables Vol C Tables 4.2.6.8 and 6.1.1.4'

loop_
_geom_angle_atom_site_label_1
_geom_angle_atom_site_label_2
_geom_angle_atom_site_label_3
_geom_angle
_geom_angle_site_symmetry_1
_geom_angle_site_symmetry_3
N1 C1 C2 123.6(4) . .
C3 C2 C1 117.8(4) . .
C2 C3 C4 119.8(4) . .
C3 C4 C5 119.4(4) . .
N1 C5 C4 120.9(4) . .
N1 C5 C6 117.2(3) . .
C4 C5 C6 121.8(4) . .
N2 C6 C7 121.8(4) . .
N2 C6 C5 116.4(3) . .
C7 C6 C5 121.8(4) . .
C8 C7 C6 119.4(4) . .
C9 C8 C7 118.9(4) . .
C8 C9 C10 120.0(4) . .
N2 C10 C9 121.3(4) . .
N2 C10 C11 117.2(3) . .
C9 C10 C11 121.5(4) . .
N3 C11 C12 120.8(4) . .
N3 C11 C10 116.2(3) . .
C12 C11 C10 123.0(4) . .
C13 C12 C11 119.6(4) . .
C12 C13 C14 119.3(4) . .
C15 C14 C13 119.1(4) . .
N3 C15 C14 122.8(5) . .
N4 C21 C22 123.6(4) . .
C23 C22 C21 117.9(5) . .
C22 C23 C24 119.7(5) . .
C23 C24 C25 119.9(5) . .
N4 C25 C24 120.9(4) . .
N4 C25 C26 116.8(4) . .
C24 C25 C26 122.3(4) . .
N5 C26 C27 120.6(4) . .
N5 C26 C25 118.3(4) . .
C27 C26 C25 121.1(4) . .
C28 C27 C26 119.7(5) . .
C29 C28 C27 119.8(5) . .
C28 C29 C30 119.3(5) . .
N5 C30 C29 121.1(4) . .
N5 C30 C31 117.7(4) . .
C29 C30 C31 121.2(4) . .
N6 C31 C32 121.1(4) . .
N6 C31 C30 117.0(4) . .
C32 C31 C30 121.9(4) . .
C33 C32 C31 119.6(4) . .
C34 C33 C32 119.3(4) . .
C33 C34 C35 118.1(5) . .
N6 C35 C34 123.7(5) . .
O10 C36 O11 120.3(4) . .
O10 C36 C37 119.6(4) . .
O11 C36 C37 120.1(4) . .
O10 C36 U3 59.3(2) . .
O11 C36 U3 61.1(2) . .
C37 C36 U3 178.0(3) . .
O12 C41 O13 120.4(4) . .
O12 C41 C42 120.0(4) . .
O13 C41 C42 119.6(4) . .
O12 C41 U3 60.2(2) . .
O13 C41 U3 60.4(2) . .
C42 C41 U3 174.5(3) . .
O14 C46 O15 119.7(4) . .
O14 C46 C47 120.6(4) . .
O15 C46 C47 119.7(4) . .
O14 C46 U3 60.0(2) . .
O15 C46 U3 60.0(2) . .
C47 C46 U3 173.3(3) . .
N7 C51 C52 122.8(5) . .
C53 C52 C51 118.9(6) . .
C52 C53 C54 119.5(6) . .
C53 C54 C55 119.0(6) . .
N7 C55 C54 121.8(6) . .
N7 C55 C56 116.3(4) . .
C54 C55 C56 122.0(5) . .
N8 C56 C57 121.7(6) . .
N8 C56 C55 117.4(4) . .
C57 C56 C55 120.9(6) . .
C58 C57 C56 117.6(7) . .
C59 C58 C57 121.4(7) . .
C58 C59 C60 118.7(7) . .
N8 C60 C59 121.1(7) . .
N8 C60 C61 116.7(5) . .
C59 C60 C61 122.2(6) . .
N9 C61 C62 120.2(8) . .
N9 C61 C60 118.3(5) . .
C62 C61 C60 121.4(7) . .
C63 C62 C61 118.3(9) . .
C64 C63 C62 121.8(9) . .
C63 C64 C65 117.6(9) . .
N9 C65 C64 122.5(8) . .
O17 C66 O16 122.8(5) . .
O17 C66 C67 119.7(5) . .
O16 C66 C67 117.5(5) . .
O17 C66 Pr1 60.9(3) . .
O16 C66 Pr1 62.0(3) . .
C67 C66 Pr1 174.7(4) . .
O18 C71 O19 122.6(5) . .
O18 C71 C72 119.1(4) . .
O19 C71 C72 118.3(5) . .
O18 C71 Pr1 61.6(2) . .
O19 C71 Pr1 61.1(3) . .
C72 C71 Pr1 178.6(4) . .
O20 C76 O21 125.7(4) . 2_655
O20 C76 C77B 120.6(17) . .
O21 C76 C77B 113.6(18) 2_655 .
O20 C76 C77A 115.7(11) . .
O21 C76 C77A 118.5(11) 2_655 .
C43 C42 C41 127.4(4) . .
C43 C42 S3 111.3(4) . .
C41 C42 S3 121.2(4) . .
C45 S3 C42 90.5(3) . .
C44 C45 S3 113.3(5) . .
C45 C44 C43 112.6(6) . .
C44 C43 C42 112.2(5) . .
C68 C67 C66 128.1(5) . .
C68 C67 S5 113.0(4) . .
C66 C67 S5 119.0(4) . .
C70 S5 C67 92.5(3) . .
C69 C70 S5 113.3(5) . .
C70 C69 C68 114.7(6) . .
C67 C68 C69 106.5(5) . .
C1 N1 C5 118.4(4) . .
C1 N1 U1 119.2(3) . .
C5 N1 U1 122.2(3) . .
C6 N2 C10 118.6(3) . .
C6 N2 U1 119.8(2) . .
C10 N2 U1 119.9(2) . .
C15 N3 C11 118.3(4) . .
C15 N3 U1 119.3(3) . .
C11 N3 U1 122.3(3) . .
C21 N4 C25 118.0(4) . .
C21 N4 U2 120.1(3) . .
C25 N4 U2 121.8(3) . .
C30 N5 C26 119.4(3) . .
C30 N5 U2 121.1(3) . .
C26 N5 U2 119.4(3) . .
C35 N6 C31 118.2(4) . .
C35 N6 U2 120.2(3) . .
C31 N6 U2 121.5(3) . .
C55 N7 C51 117.8(5) . .
C55 N7 Pr1 121.1(3) . .
C51 N7 Pr1 119.6(3) . .
C56 N8 C60 119.4(5) . .
C56 N8 Pr1 120.2(3) . .
C60 N8 Pr1 118.8(4) . .
C65 N9 C61 119.5(6) . .
C65 N9 Pr1 118.6(4) . .
C61 N9 Pr1 121.8(4) . .
C16 O3 U1 126.5(3) . .
C16 O4 U2 133.6(3) . .
U1 O5 U2 141.65(14) . .
C36 O10 U3 94.5(3) . .
C36 O11 U3 92.5(3) . .
C41 O12 U3 93.9(3) . .
C41 O13 U3 93.0(3) . .
C46 O14 U3 93.6(3) . .
C46 O15 U3 93.4(3) . .
C66 O16 Pr1 91.8(3) . .
C66 O17 Pr1 93.1(3) . .
C71 O18 Pr1 92.8(3) . .
C71 O19 Pr1 93.3(3) . .
C76 O20 Pr1 176.9(3) . .
C76 O21 Pr1 137.7(3) 2_655 .
O20 Pr1 O21 93.69(11) . .
O20 Pr1 O17 79.13(13) . .
O21 Pr1 O17 78.74(13) . .
O20 Pr1 O19 78.65(12) . .
O21 Pr1 O19 75.11(13) . .
O17 Pr1 O19 144.22(13) . .
O20 Pr1 O16 80.05(11) . .
O21 Pr1 O16 130.83(12) . .
O17 Pr1 O16 52.13(11) . .
O19 Pr1 O16 147.38(12) . .
O20 Pr1 O18 129.16(11) . .
O21 Pr1 O18 82.21(12) . .
O17 Pr1 O18 146.92(12) . .
O19 Pr1 O18 51.20(11) . .
O16 Pr1 O18 138.06(11) . .
O20 Pr1 N9 79.99(13) . .
O21 Pr1 N9 148.76(15) . .
O17 Pr1 N9 128.86(13) . .
O19 Pr1 N9 73.65(15) . .
O16 Pr1 N9 78.55(13) . .
O18 Pr1 N9 78.56(13) . .
O20 Pr1 N7 149.40(12) . .
O21 Pr1 N7 77.28(12) . .
O17 Pr1 N7 70.47(12) . .
O19 Pr1 N7 125.36(12) . .
O16 Pr1 N7 84.04(11) . .
O18 Pr1 N7 79.13(11) . .
N9 Pr1 N7 122.16(14) . .
O20 Pr1 N8 132.81(12) . .
O21 Pr1 N8 133.40(12) . .
O17 Pr1 N8 103.92(13) . .
O19 Pr1 N8 111.76(12) . .
O16 Pr1 N8 67.35(11) . .
O18 Pr1 N8 70.87(11) . .
N9 Pr1 N8 61.30(15) . .
N7 Pr1 N8 61.05(13) . .
O20 Pr1 C66 77.45(13) . .
O21 Pr1 C66 104.74(15) . .
O17 Pr1 C66 26.01(13) . .
O19 Pr1 C66 156.04(13) . .
O16 Pr1 C66 26.15(13) . .
O18 Pr1 C66 152.63(13) . .
N9 Pr1 C66 103.64(16) . .
N7 Pr1 C66 76.78(13) . .
N8 Pr1 C66 86.10(14) . .
O20 Pr1 C71 104.00(13) . .
O21 Pr1 C71 77.07(13) . .
O17 Pr1 C71 155.75(13) . .
O19 Pr1 C71 25.60(12) . .
O16 Pr1 C71 151.93(12) . .
O18 Pr1 C71 25.60(12) . .
N9 Pr1 C71 74.94(14) . .
N7 Pr1 C71 102.34(13) . .
N8 Pr1 C71 91.59(13) . .
C66 Pr1 C71 177.67(15) . .
O1 U1 O2 174.01(13) . .
O1 U1 O5 90.17(13) . .
O2 U1 O5 95.70(12) . .
O1 U1 O3 96.68(12) . .
O2 U1 O3 85.37(11) . .
O5 U1 O3 81.64(10) . .
O1 U1 N1 91.97(12) . .
O2 U1 N1 87.84(11) . .
O5 U1 N1 80.56(11) . .
O3 U1 N1 160.20(10) . .
O1 U1 N3 81.69(13) . .
O2 U1 N3 93.44(12) . .
O5 U1 N3 154.36(11) . .
O3 U1 N3 75.29(10) . .
N1 U1 N3 123.76(11) . .
O1 U1 N2 92.63(11) . .
O2 U1 N2 81.98(11) . .
O5 U1 N2 142.94(10) . .
O3 U1 N2 134.48(10) . .
N1 U1 N2 62.43(10) . .
N3 U1 N2 62.15(10) . .
O1 U1 U2 104.38(10) . .
O2 U1 U2 81.60(9) . .
O5 U1 U2 19.32(8) . .
O3 U1 U2 67.46(7) . .
N1 U1 U2 93.16(7) . .
N3 U1 U2 142.67(8) . .
N2 U1 U2 150.97(7) . .
O7 U2 O6 174.04(14) . .
O7 U2 O5 89.26(13) . .
O6 U2 O5 96.44(13) . .
O7 U2 O4 99.17(14) . .
O6 U2 O4 83.48(14) . .
O5 U2 O4 81.10(10) . .
O7 U2 N4 95.85(13) . .
O6 U2 N4 83.58(13) . .
O5 U2 N4 79.03(11) . .
O4 U2 N4 154.84(11) . .
O7 U2 N5 88.32(12) . .
O6 U2 N5 86.12(12) . .
O5 U2 N5 142.03(11) . .
O4 U2 N5 136.63(10) . .
N4 U2 N5 63.56(11) . .
O7 U2 N6 84.91(13) . .
O6 U2 N6 90.61(13) . .
O5 U2 N6 154.69(11) . .
O4 U2 N6 75.59(11) . .
N4 U2 N6 126.03(11) . .
N5 U2 N6 62.52(11) . .
O7 U2 U1 87.49(10) . .
O6 U2 U1 98.47(10) . .
O5 U2 U1 19.04(8) . .
O4 U2 U1 62.77(7) . .
N4 U2 U1 98.06(8) . .
N5 U2 U1 160.60(7) . .
N6 U2 U1 135.76(8) . .
O9 U3 O8 179.19(16) . .
O9 U3 O10 88.83(15) . .
O8 U3 O10 91.58(13) . .
O9 U3 O15 89.58(15) . .
O8 U3 O15 89.93(14) . .
O10 U3 O15 67.66(11) . .
O9 U3 O14 87.67(15) . .
O8 U3 O14 91.52(13) . .
O10 U3 O14 120.56(11) . .
O15 U3 O14 53.00(11) . .
O9 U3 O12 88.04(14) . .
O8 U3 O12 92.37(13) . .
O10 U3 O12 119.64(11) . .
O15 U3 O12 172.25(11) . .
O14 U3 O12 119.50(10) . .
O9 U3 O13 91.60(14) . .
O8 U3 O13 88.09(13) . .
O10 U3 O13 171.98(11) . .
O15 U3 O13 120.35(11) . .
O14 U3 O13 67.46(11) . .
O12 U3 O13 52.39(10) . .
O9 U3 O11 94.58(14) . .
O8 U3 O11 86.22(13) . .
O10 U3 O11 52.69(10) . .
O15 U3 O11 120.01(10) . .
O14 U3 O11 172.72(10) . .
O12 U3 O11 67.55(10) . .
O13 U3 O11 119.30(10) . .
O9 U3 C46 86.95(16) . .
O8 U3 C46 92.33(14) . .
O10 U3 C46 94.11(13) . .
O15 U3 C46 26.63(12) . .
O14 U3 C46 26.45(12) . .
O12 U3 C46 145.76(12) . .
O13 U3 C46 93.91(13) . .
O11 U3 C46 146.64(12) . .
O9 U3 C36 91.51(15) . .
O8 U3 C36 89.16(13) . .
O10 U3 C36 26.26(11) . .
O15 U3 C36 93.80(12) . .
O14 U3 C36 146.78(12) . .
O12 U3 C36 93.63(12) . .
O13 U3 C36 145.72(12) . .
O11 U3 C36 26.43(11) . .
C46 U3 C36 120.34(14) . .
O9 U3 C41 91.00(15) . .
O8 U3 C41 89.06(13) . .
O10 U3 C41 145.46(13) . .
O15 U3 C41 146.89(12) . .
O14 U3 C41 93.94(12) . .
O12 U3 C41 25.91(11) . .
O13 U3 C41 26.54(11) . .
O11 U3 C41 92.94(12) . .
C46 U3 C41 120.38(14) . .
C36 U3 C41 119.28(14) . .
C78A C77A C76 127(2) . .
C78A C77A S7A 111.2(11) . .
C76 C77A S7A 121.0(16) . .
C77A C78A C79A 114(2) . .
C80A C79A C78A 111.8(17) . .
C79A C80A S7A 111.6(13) . .
C77A S7A C80A 91.4(9) . .
C78B C77B C76 127(3) . .
C78B C77B S7B 111.4(14) . .
C76 C77B S7B 121(3) . .
C77B C78B C79B 114(3) . .
C80B C79B C78B 111(2) . .
C79B C80B S7B 112(2) . .
C77B S7B C80B 90.5(15) . .
C73B C72 C71 127.8(11) . .
C73A C72 C71 132.2(12) . .
C73A C72 S6A 106.7(10) . .
C71 C72 S6A 121.1(6) . .
C73B C72 S6B 109.5(10) . .
C71 C72 S6B 122.7(4) . .
C72 C73A C74A 106.4(14) . .
C75A C74A C73A 108.9(19) . .
C75A C74A S6A 34.3(11) . .
C73A C74A S6A 75.1(10) . .
C74A C75A S6A 114.8(18) . .
C75A S6A C72 102.1(10) . .
C75A S6A C74A 30.9(8) . .
C72 S6A C74A 71.8(7) . .
C72 C73B C74B 104.9(14) . .
C75B C74B C73B 111.4(14) . .
C74B C75B S6B 115.1(14) . .
C75B S6B C72 98.9(6) . .
C48B C47 C46 127.2(13) . .
C48A C47 C46 129.1(7) . .
C48B C47 S4B 115.6(12) . .
C46 C47 S4B 117.2(5) . .
C48A C47 S4A 110.3(7) . .
C46 C47 S4A 120.7(4) . .
C47 C48A C49A 114.9(12) . .
C50A C49A C48A 112.4(13) . .
C49A C50A S4A 110.8(10) . .
C47 S4A C50A 91.7(5) . .
C47 C48B C49B 111.5(19) . .
C50B C49B C48B 113(3) . .
C49B C50B S4B 110(2) . .
C47 S4B C50B 89.3(13) . .
C38A C37 C36 125.7(9) . .
C38B C37 C36 118.6(10) . .
C38B C37 S2B 113.9(11) . .
C36 C37 S2B 125.5(8) . .
C38A C37 S2A 113.6(9) . .
C36 C37 S2A 120.7(3) . .
C37 C38A C39A 109.0(14) . .
C40A C39A C38A 113.0(11) . .
C39A C40A S2A 111.4(8) . .
C37 S2A C40A 92.9(4) . .
C37 C38B C39B 103.4(16) . .
C40B C39B C38B 117(2) . .
C39B C40B S2B 108(2) . .
C37 S2B C40B 95.2(13) . .
O4 C16 O3 124.3(4) . .
O4 C16 C17 118.3(4) . .
O3 C16 C17 117.4(4) . .
C18A C17 C16 124.3(11) . .
C16 C17 C18B 121.1(13) . .
C16 C17 S1B 128.7(13) . .
C18B C17 S1B 108.6(16) . .
C18A C17 S1A 112.7(11) . .
C16 C17 S1A 122.6(4) . .
C17 C18A C19A 110.8(15) . .
C20A C19A C18A 110.6(11) . .
C19A C20A S1A 114.4(7) . .
C17 S1A C20A 91.3(5) . .
C19B C18B C17 101(2) . .
C20B C19B C18B 107(2) . .
C19B C20B S1B 115(2) . .
C17 S1B C20B 92.0(17) . .

loop_
_geom_bond_atom_site_label_1
_geom_bond_atom_site_label_2
_geom_bond_distance
_geom_bond_site_symmetry_2
C1 N1 1.333(5) .
C1 C2 1.380(6) .
C2 C3 1.367(7) .
C3 C4 1.372(7) .
C4 C5 1.394(5) .
C5 N1 1.341(5) .
C5 C6 1.478(6) .
C6 N2 1.351(5) .
C6 C7 1.384(5) .
C7 C8 1.377(6) .
C8 C9 1.369(6) .
C9 C10 1.388(5) .
C10 N2 1.352(5) .
C10 C11 1.475(5) .
C11 N3 1.351(5) .
C11 C12 1.390(5) .
C12 C13 1.362(6) .
C13 C14 1.368(7) .
C14 C15 1.363(6) .
C15 N3 1.337(5) .
C21 N4 1.342(5) .
C21 C22 1.365(6) .
C22 C23 1.362(7) .
C23 C24 1.371(7) .
C24 C25 1.372(6) .
C25 N4 1.346(5) .
C25 C26 1.477(6) .
C26 N5 1.351(5) .
C26 C27 1.384(6) .
C27 C28 1.364(7) .
C28 C29 1.362(7) .
C29 C30 1.385(6) .
C30 N5 1.347(5) .
C30 C31 1.474(6) .
C31 N6 1.338(5) .
C31 C32 1.384(6) .
C32 C33 1.380(7) .
C33 C34 1.358(7) .
C34 C35 1.378(6) .
C35 N6 1.331(6) .
C36 O10 1.258(5) .
C36 O11 1.263(5) .
C36 C37 1.461(6) .
C36 U3 2.835(4) .
C41 O12 1.249(5) .
C41 O13 1.276(5) .
C41 C42 1.467(6) .
C41 U3 2.851(4) .
C46 O14 1.262(5) .
C46 O15 1.270(5) .
C46 C47 1.450(6) .
C46 U3 2.828(5) .
C51 N7 1.342(6) .
C51 C52 1.373(7) .
C52 C53 1.358(9) .
C53 C54 1.373(9) .
C54 C55 1.385(7) .
C55 N7 1.339(6) .
C55 C56 1.476(8) .
C56 N8 1.335(7) .
C56 C57 1.401(7) .
C57 C58 1.378(11) .
C58 C59 1.351(11) .
C59 C60 1.394(9) .
C60 N8 1.355(7) .
C60 C61 1.460(9) .
C61 N9 1.339(8) .
C61 C62 1.415(9) .
C62 C63 1.361(14) .
C63 C64 1.347(14) .
C64 C65 1.390(10) .
C65 N9 1.338(8) .
C66 O17 1.266(6) .
C66 O16 1.271(6) .
C66 C67 1.482(7) .
C66 Pr1 2.882(5) .
C71 O18 1.254(6) .
C71 O19 1.254(6) .
C71 C72 1.490(7) .
C71 Pr1 2.897(5) .
C76 O20 1.238(5) .
C76 O21 1.246(5) 2_655
C76 C77B 1.48(2) .
C76 C77A 1.494(12) .
C42 C43 1.379(7) .
C42 S3 1.698(5) .
S3 C45 1.697(8) .
C45 C44 1.328(10) .
C44 C43 1.378(7) .
C67 C68 1.418(7) .
C67 S5 1.682(6) .
S5 C70 1.659(6) .
C70 C69 1.315(9) .
C69 C68 1.456(8) .
N1 U1 2.578(3) .
N2 U1 2.628(3) .
N3 U1 2.598(3) .
N4 U2 2.566(3) .
N5 U2 2.607(3) .
N6 U2 2.615(3) .
N7 Pr1 2.672(4) .
N8 Pr1 2.695(4) .
N9 Pr1 2.635(5) .
O1 U1 1.770(3) .
O2 U1 1.788(3) .
O3 C16 1.263(5) .
O3 U1 2.397(3) .
O4 C16 1.253(5) .
O4 U2 2.420(3) .
O5 U1 2.091(3) .
O5 U2 2.121(3) .
O6 U2 1.773(3) .
O7 U2 1.768(3) .
O8 U3 1.762(3) .
O9 U3 1.755(3) .
O10 U3 2.445(3) .
O11 U3 2.484(3) .
O12 U3 2.479(3) .
O13 U3 2.483(3) .
O14 U3 2.453(3) .
O15 U3 2.453(3) .
O16 Pr1 2.547(3) .
O17 Pr1 2.521(4) .
O18 Pr1 2.551(3) .
O19 Pr1 2.541(4) .
O20 Pr1 2.373(3) .
O21 Pr1 2.415(3) .
U1 U2 3.9781(2) .
C77A C78A 1.34(3) .
C77A S7A 1.70(2) .
C78A C79A 1.40(2) .
C79A C80A 1.349(12) .
C80A S7A 1.720(12) .
C77B C78B 1.35(4) .
C77B S7B 1.70(4) .
C78B C79B 1.39(3) .
C79B C80B 1.345(17) .
C80B S7B 1.736(18) .
C72 C73B 1.382(19) .
C72 C73A 1.38(2) .
C72 S6A 1.665(10) .
C72 S6B 1.677(6) .
C73A C74A 1.60(3) .
C74A C75A 1.311(16) .
C74A S6A 2.314(18) .
C75A S6A 1.435(19) .
C73B C74B 1.56(3) .
C74B C75B 1.300(13) .
C75B S6B 1.476(14) .
C47 C48B 1.325(19) .
C47 C48A 1.341(14) .
C47 S4B 1.663(9) .
C47 S4A 1.713(5) .
C48A C49A 1.388(18) .
C49A C50A 1.351(12) .
C50A S4A 1.726(11) .
C48B C49B 1.38(3) .
C49B C50B 1.360(18) .
C50B S4B 1.75(2) .
C37 C38A 1.377(15) .
C37 C38B 1.420(19) .
C37 S2B 1.634(12) .
C37 S2A 1.678(4) .
C38A C39A 1.451(18) .
C39A C40A 1.370(12) .
C40A S2A 1.681(9) .
C38B C39B 1.48(2) .
C39B C40B 1.356(19) .
C40B S2B 1.67(2) .
C16 C17 1.472(6) .
C17 C18A 1.36(2) .
C17 C18B 1.56(4) .
C17 S1B 1.58(3) .
C17 S1A 1.678(6) .
C18A C19A 1.47(2) .
C19A C20A 1.317(14) .
C20A S1A 1.694(10) .
C18B C19B 1.47(3) .
C19B C20B 1.33(2) .
C20B S1B 1.70(2) .
